data_4123169
loop_
_publ_author_name
'Fieser, Megan E.'
'MacDonald, Matthew R.'
'Krull, Brandon T.'
'Bates, Jefferson E.'
'Ziller, Joseph W.'
'Furche, Filipp'
'Evans, William J.'

_publ_section_title
;
 Structural, Spectroscopic, and Theoretical Comparison of Traditional vs
 Recently Discovered Ln(2+) Ions in the
 [K(2.2.2-cryptand)][(C5H4SiMe3)3Ln] Complexes: The Variable Nature of
 Dy(2+) and Nd(2+).
;
_journal_issue 1
_journal_name_full 'Journal of the American Chemical Society'
_journal_page_first 369
_journal_page_last 382
_journal_paper_doi 10.1021/ja510831n
_journal_volume 137
_journal_year 2015
_chemical_formula_sum 'C24 H39 Eu Si3'
_chemical_formula_weight 563.78
_chemical_name_systematic
; 
 ? 
;
_space_group_crystal_system orthorhombic
_space_group_IT_number 61
_space_group_name_Hall '-P 2ac 2ab'
_space_group_name_H-M_alt 'P b c a'
_symmetry_space_group_name_Hall '-P 2ac 2ab'
_symmetry_space_group_name_H-M 'P b c a'
_atom_sites_solution_hydrogens difmap
_atom_sites_solution_primary direct
_atom_sites_solution_secondary difmap
_audit_creation_method SHELXL-2013
_cell_angle_alpha 90
_cell_angle_beta 90
_cell_angle_gamma 90
_cell_formula_units_Z 8
_cell_length_a 8.2610(5)
_cell_length_b 22.2572(14)
_cell_length_c 28.8301(18)
_cell_measurement_reflns_used 9925
_cell_measurement_temperature 143(2)
_cell_measurement_theta_max 28.23
_cell_measurement_theta_min 2.72
_cell_volume 5300.9(6)
_computing_cell_refinement 'Bruker SAINT 7.68a, 2009'
_computing_data_collection 'Bruker APEX2 2011.4-1, 2011'
_computing_data_reduction 'Bruker SAINT 7.68a, 2009'
_computing_molecular_graphics 'Bruker SHELXTL'
_computing_publication_material 'Bruker SHELXTL'
_computing_structure_refinement 'SHELXL-2013 (Sheldrick, 2013)'
_computing_structure_solution 'Bruker SHELXTL 2013/1'
_diffrn_ambient_temperature 143(2)
_diffrn_measured_fraction_theta_full 0.998
_diffrn_measured_fraction_theta_max 0.999
_diffrn_measurement_device_type 'Bruker APEX-II CCD'
_diffrn_measurement_method '\f and \w scans'
_diffrn_radiation_type MoK\a
_diffrn_radiation_wavelength 0.71073
_diffrn_reflns_av_R_equivalents 0.0355
_diffrn_reflns_av_unetI/netI 0.0178
_diffrn_reflns_Laue_measured_fraction_full 0.998
_diffrn_reflns_Laue_measured_fraction_max 0.999
_diffrn_reflns_limit_h_max 10
_diffrn_reflns_limit_h_min -10
_diffrn_reflns_limit_k_max 27
_diffrn_reflns_limit_k_min -27
_diffrn_reflns_limit_l_max 35
_diffrn_reflns_limit_l_min -36
_diffrn_reflns_number 53041
_diffrn_reflns_point_group_measured_fraction_full 0.998
_diffrn_reflns_point_group_measured_fraction_max 0.999
_diffrn_reflns_theta_full 25.242
_diffrn_reflns_theta_max 26.368
_diffrn_reflns_theta_min 1.830
_exptl_absorpt_coefficient_mu 2.510
_exptl_absorpt_correction_T_max 0.9074
_exptl_absorpt_correction_T_min 0.4558
_exptl_absorpt_correction_type numerical
_exptl_absorpt_process_details 'Bruker SADABS'
_exptl_crystal_colour red
_exptl_crystal_density_diffrn 1.413
_exptl_crystal_density_meas ?
_exptl_crystal_density_method not_measured
_exptl_crystal_description irregular_plate
_exptl_crystal_F_000 2304
_exptl_crystal_size_max 0.428
_exptl_crystal_size_mid 0.263
_exptl_crystal_size_min 0.058
_refine_diff_density_max 1.023
_refine_diff_density_min -0.960
_refine_diff_density_rms 0.086
_refine_ls_extinction_coef none
_refine_ls_extinction_method none
_refine_ls_goodness_of_fit_ref 1.086
_refine_ls_hydrogen_treatment refall
_refine_ls_matrix_type full
_refine_ls_number_parameters 409
_refine_ls_number_reflns 5411
_refine_ls_number_restraints 0
_refine_ls_restrained_S_all 1.086
_refine_ls_R_factor_all 0.0292
_refine_ls_R_factor_gt 0.0216
_refine_ls_shift/su_max 0.001
_refine_ls_shift/su_mean 0.000
_refine_ls_structure_factor_coef Fsqd
_refine_ls_weighting_details 'w=1/[\s^2^(Fo^2^)+(0.0281P)^2^+5.7873P] where P=(Fo^2^+2Fc^2^)/3'
_refine_ls_weighting_scheme calc
_refine_ls_wR_factor_gt 0.0522
_refine_ls_wR_factor_ref 0.0577
_reflns_Friedel_coverage 0.000
_reflns_number_gt 4604
_reflns_number_total 5411
_reflns_threshold_expression 'I > 2\s(I)'
_cod_data_source_file ja510831n_si_003.cif
_cod_data_source_block mrm80
_cod_depositor_comments
;
The following automatic conversions were performed:

'_exptl_crystal_density_meas' value 'not_measured' was changed to '?'
- the value is perceived as not measured.

Automatic conversion script
Id: cif_fix_values 3008 2015-01-20 13:52:24Z robertas 

 Adding full bibliography for 4123164--4123176.cif.
;
_cod_database_code 4123169
_shelx_space_group_comment
; 
The symmetry employed for this shelxl refinement is uniquely defined 
by the following loop, which should always be used as a source of 
symmetry information in preference to the above space-group names. 
They are only intended as comments. 
;
_shelx_estimated_absorpt_t_min 0.413
_shelx_estimated_absorpt_t_max 0.868
_shelxl_version_number 2013-3

loop_
_space_group_symop_operation_xyz
'x, y, z'
'-x+1/2, -y, z+1/2'
'-x, y+1/2, -z+1/2'
'x+1/2, -y+1/2, -z'
'-x, -y, -z'
'x-1/2, y, -z-1/2'
'x, -y-1/2, z-1/2'
'-x-1/2, y-1/2, z'

loop_
_atom_site_label
_atom_site_type_symbol
_atom_site_fract_x
_atom_site_fract_y
_atom_site_fract_z
_atom_site_U_iso_or_equiv
_atom_site_adp_type
_atom_site_occupancy
_atom_site_site_symmetry_order
_atom_site_calc_flag
Eu1 Eu 0.07388(2) 0.26986(2) 0.12436(2) 0.01554(5) Uani 1 1 d
Si1 Si 0.21903(9) 0.39885(3) 0.02616(2) 0.02289(15) Uani 1 1 d
Si2 Si -0.23239(9) 0.41095(3) 0.14916(2) 0.02279(16) Uani 1 1 d
Si3 Si 0.23873(10) 0.11573(3) 0.17990(2) 0.02593(17) Uani 1 1 d
C1 C 0.1349(3) 0.27043(12) 0.03074(9) 0.0233(6) Uani 1 1 d
C2 C 0.2045(4) 0.21710(13) 0.04786(9) 0.0256(6) Uani 1 1 d
C3 C 0.3370(3) 0.23306(13) 0.07582(9) 0.0254(6) Uani 1 1 d
C4 C 0.3491(3) 0.29575(13) 0.07618(9) 0.0236(6) Uani 1 1 d
C5 C 0.2233(3) 0.32048(12) 0.04802(8) 0.0216(5) Uani 1 1 d
C6 C 0.4038(4) 0.41078(17) -0.01012(13) 0.0387(8) Uani 1 1 d
C7 C 0.0376(4) 0.41084(16) -0.01110(11) 0.0336(7) Uani 1 1 d
C8 C 0.2274(5) 0.45427(16) 0.07465(12) 0.0372(7) Uani 1 1 d
C9 C -0.2373(3) 0.27946(12) 0.15678(9) 0.0221(5) Uani 1 1 d
C10 C -0.2347(3) 0.22837(13) 0.12854(10) 0.0276(6) Uani 1 1 d
C11 C -0.2122(3) 0.24765(14) 0.08236(10) 0.0264(6) Uani 1 1 d
C12 C -0.2005(3) 0.31019(13) 0.08277(9) 0.0228(5) Uani 1 1 d
C13 C -0.2145(3) 0.33182(12) 0.12937(8) 0.0201(5) Uani 1 1 d
C14 C -0.4221(5) 0.41885(17) 0.18390(13) 0.0398(8) Uani 1 1 d
C15 C -0.0604(5) 0.43425(16) 0.18716(12) 0.0391(8) Uani 1 1 d
C16 C -0.2464(4) 0.46191(15) 0.09779(10) 0.0306(6) Uani 1 1 d
C17 C 0.3194(4) 0.24609(13) 0.18559(9) 0.0246(6) Uani 1 1 d
C18 C 0.2454(3) 0.29906(13) 0.20151(9) 0.0260(6) Uani 1 1 d
C19 C 0.0899(3) 0.28415(14) 0.21792(9) 0.0249(6) Uani 1 1 d
C20 C 0.0678(3) 0.22245(12) 0.21140(9) 0.0228(6) Uani 1 1 d
C21 C 0.2094(3) 0.19755(12) 0.19054(8) 0.0227(5) Uani 1 1 d
C22 C 0.4356(5) 0.10050(18) 0.15094(15) 0.0445(9) Uani 1 1 d
C23 C 0.2356(5) 0.07467(17) 0.23647(11) 0.0380(8) Uani 1 1 d
C24 C 0.0678(5) 0.08697(18) 0.14361(13) 0.0424(8) Uani 1 1 d
H1A H 0.043(4) 0.2732(12) 0.0089(11) 0.025(8) Uiso 1 1 d
H2A H 0.164(4) 0.1770(16) 0.0422(12) 0.046(10) Uiso 1 1 d
H3A H 0.406(4) 0.2073(15) 0.0899(11) 0.029(8) Uiso 1 1 d
H4A H 0.428(3) 0.3181(14) 0.0912(10) 0.026(8) Uiso 1 1 d
H6A H 0.395(4) 0.3850(18) -0.0368(15) 0.057(12) Uiso 1 1 d
H6B H 0.504(5) 0.4018(17) 0.0073(13) 0.055(11) Uiso 1 1 d
H6C H 0.414(4) 0.4510(19) -0.0186(13) 0.050(11) Uiso 1 1 d
H7A H 0.030(5) 0.3802(19) -0.0330(15) 0.061(12) Uiso 1 1 d
H7B H 0.039(4) 0.4470(17) -0.0266(12) 0.046(10) Uiso 1 1 d
H7C H -0.058(4) 0.4088(18) 0.0048(14) 0.050(11) Uiso 1 1 d
H8A H 0.136(5) 0.4510(18) 0.0960(15) 0.064(12) Uiso 1 1 d
H8B H 0.239(5) 0.493(2) 0.0633(14) 0.067(13) Uiso 1 1 d
H8C H 0.318(5) 0.4478(16) 0.0941(13) 0.049(10) Uiso 1 1 d
H9A H -0.251(3) 0.2787(12) 0.1887(10) 0.021(7) Uiso 1 1 d
H10A H -0.252(4) 0.1882(15) 0.1385(10) 0.030(8) Uiso 1 1 d
H11A H -0.211(4) 0.2231(14) 0.0577(12) 0.039(9) Uiso 1 1 d
H12A H -0.187(3) 0.3346(13) 0.0575(10) 0.025(8) Uiso 1 1 d
H14A H -0.431(4) 0.4587(19) 0.1971(13) 0.054(11) Uiso 1 1 d
H14B H -0.420(4) 0.3949(19) 0.2078(16) 0.058(12) Uiso 1 1 d
H14C H -0.521(6) 0.411(2) 0.1637(17) 0.093(17) Uiso 1 1 d
H15A H -0.065(4) 0.4745(19) 0.1927(13) 0.050(11) Uiso 1 1 d
H15B H 0.045(5) 0.4257(19) 0.1722(14) 0.059(12) Uiso 1 1 d
H15C H -0.060(4) 0.4142(18) 0.2138(15) 0.052(11) Uiso 1 1 d
H16A H -0.257(4) 0.502(2) 0.1066(14) 0.057(11) Uiso 1 1 d
H16B H -0.343(5) 0.4505(18) 0.0795(14) 0.066(12) Uiso 1 1 d
H16C H -0.154(5) 0.4586(17) 0.0795(13) 0.059(11) Uiso 1 1 d
H17A H 0.424(4) 0.2428(16) 0.1739(11) 0.032(9) Uiso 1 1 d
H18A H 0.294(4) 0.3359(15) 0.2030(11) 0.036(9) Uiso 1 1 d
H19A H 0.021(4) 0.3112(15) 0.2287(11) 0.037(9) Uiso 1 1 d
H20A H -0.029(4) 0.2004(14) 0.2191(11) 0.031(8) Uiso 1 1 d
H22A H 0.526(5) 0.1196(18) 0.1676(13) 0.052(11) Uiso 1 1 d
H22B H 0.438(5) 0.113(2) 0.1235(14) 0.058(13) Uiso 1 1 d
H22C H 0.458(5) 0.057(2) 0.1516(14) 0.065(12) Uiso 1 1 d
H23A H 0.143(5) 0.0821(17) 0.2515(13) 0.050(11) Uiso 1 1 d
H23B H 0.317(5) 0.0894(18) 0.2553(13) 0.056(12) Uiso 1 1 d
H23C H 0.250(5) 0.0323(19) 0.2313(14) 0.067(13) Uiso 1 1 d
H24A H -0.033(5) 0.0947(19) 0.1617(15) 0.067(13) Uiso 1 1 d
H24B H 0.072(4) 0.0432(19) 0.1386(13) 0.047(11) Uiso 1 1 d
H24C H 0.069(4) 0.1025(18) 0.1159(14) 0.047(11) Uiso 1 1 d

loop_
_atom_site_aniso_label
_atom_site_aniso_U_11
_atom_site_aniso_U_22
_atom_site_aniso_U_33
_atom_site_aniso_U_23
_atom_site_aniso_U_13
_atom_site_aniso_U_12
Eu1 0.01587(8) 0.02233(8) 0.00843(7) 0.00002(4) -0.00007(4) -0.00077(5)
Si1 0.0296(4) 0.0247(4) 0.0143(3) 0.0014(3) 0.0027(3) 0.0002(3)
Si2 0.0284(4) 0.0255(4) 0.0145(3) 0.0019(3) 0.0035(3) 0.0033(3)
Si3 0.0321(4) 0.0270(4) 0.0187(3) 0.0059(3) 0.0021(3) 0.0048(3)
C1 0.0275(14) 0.0312(15) 0.0111(12) -0.0009(10) 0.0034(11) -0.0022(11)
C2 0.0342(15) 0.0264(14) 0.0163(12) -0.0020(10) 0.0104(11) -0.0007(12)
C3 0.0254(14) 0.0333(16) 0.0174(13) 0.0053(11) 0.0098(11) 0.0088(12)
C4 0.0201(13) 0.0356(16) 0.0150(12) 0.0060(11) 0.0029(10) -0.0030(12)
C5 0.0250(13) 0.0291(14) 0.0106(11) 0.0023(10) 0.0030(10) -0.0012(11)
C6 0.045(2) 0.0366(19) 0.0342(18) 0.0063(15) 0.0149(15) -0.0042(15)
C7 0.0430(19) 0.0330(17) 0.0249(16) 0.0073(13) -0.0055(14) 0.0010(14)
C8 0.0414(19) 0.0389(19) 0.0312(16) -0.0106(14) -0.0035(15) 0.0010(15)
C9 0.0167(13) 0.0342(15) 0.0154(12) -0.0002(10) 0.0027(10) -0.0014(11)
C10 0.0181(14) 0.0300(15) 0.0346(16) -0.0024(12) 0.0009(11) -0.0050(11)
C11 0.0215(14) 0.0363(16) 0.0213(14) -0.0090(11) -0.0056(11) -0.0011(12)
C12 0.0191(13) 0.0363(15) 0.0131(12) -0.0016(11) -0.0035(10) 0.0055(11)
C13 0.0182(12) 0.0279(13) 0.0141(12) -0.0019(10) 0.0004(9) 0.0013(10)
C14 0.051(2) 0.0337(18) 0.0352(18) 0.0052(15) 0.0223(16) 0.0074(15)
C15 0.058(2) 0.0282(18) 0.0315(18) 0.0006(14) -0.0136(16) -0.0032(15)
C16 0.0331(17) 0.0341(17) 0.0244(14) 0.0077(12) 0.0035(13) 0.0032(13)
C17 0.0226(15) 0.0373(16) 0.0140(12) 0.0035(11) -0.0061(11) -0.0001(12)
C18 0.0320(15) 0.0314(15) 0.0147(12) -0.0024(10) -0.0087(11) -0.0065(12)
C19 0.0336(16) 0.0319(15) 0.0092(12) -0.0028(10) -0.0028(10) 0.0025(12)
C20 0.0279(15) 0.0295(15) 0.0108(12) 0.0035(10) 0.0009(10) -0.0011(11)
C21 0.0245(13) 0.0326(15) 0.0110(11) 0.0048(10) -0.0020(10) 0.0038(11)
C22 0.051(2) 0.038(2) 0.044(2) 0.0156(17) 0.0216(18) 0.0140(17)
C23 0.0362(19) 0.047(2) 0.0309(16) 0.0173(14) 0.0041(15) 0.0034(16)
C24 0.058(2) 0.037(2) 0.0322(19) -0.0039(15) -0.0098(17) -0.0003(16)

loop_
_atom_type_symbol
_atom_type_description
_atom_type_scat_dispersion_real
_atom_type_scat_dispersion_imag
_atom_type_scat_source
C C 0.0033 0.0016 'International Tables Vol C Tables 4.2.6.8 and 6.1.1.4'
H H 0.0000 0.0000 'International Tables Vol C Tables 4.2.6.8 and 6.1.1.4'
Si Si 0.0817 0.0704 'International Tables Vol C Tables 4.2.6.8 and 6.1.1.4'
Eu Eu -0.1578 3.6682 'International Tables Vol C Tables 4.2.6.8 and 6.1.1.4'

loop_
_geom_angle_atom_site_label_1
_geom_angle_atom_site_label_2
_geom_angle_atom_site_label_3
_geom_angle
Cnt1 Eu1 Cnt2 120.6
Cnt1 Eu1 Cnt3 120.2
Cnt2 Eu1 Cnt3 118.8
C11 Eu1 C3 114.50(9)
C11 Eu1 C10 30.21(8)
C3 Eu1 C10 132.30(9)
C11 Eu1 C18 150.15(9)
C3 Eu1 C18 94.41(9)
C10 Eu1 C18 122.34(9)
C11 Eu1 C12 29.85(9)
C3 Eu1 C12 122.73(8)
C10 Eu1 C12 49.34(9)
C18 Eu1 C12 135.85(8)
C11 Eu1 C19 120.58(9)
C3 Eu1 C19 120.54(9)
C10 Eu1 C19 92.38(9)
C18 Eu1 C19 30.03(9)
C12 Eu1 C19 116.09(8)
C11 Eu1 C2 84.52(9)
C3 Eu1 C2 29.97(9)
C10 Eu1 C2 105.16(9)
C18 Eu1 C2 124.06(9)
C12 Eu1 C2 96.64(8)
C19 Eu1 C2 146.62(9)
C11 Eu1 C20 109.04(9)
C3 Eu1 C20 111.92(8)
C10 Eu1 C20 79.05(9)
C18 Eu1 C20 49.27(9)
C12 Eu1 C20 121.30(8)
C19 Eu1 C20 29.77(8)
C2 Eu1 C20 125.94(8)
C11 Eu1 C4 122.67(8)
C3 Eu1 C4 29.81(9)
C10 Eu1 C4 151.39(8)
C18 Eu1 C4 86.09(8)
C12 Eu1 C4 113.64(8)
C19 Eu1 C4 116.12(8)
C2 Eu1 C4 49.27(9)
C20 Eu1 C4 124.54(8)
C11 Eu1 C21 124.27(9)
C3 Eu1 C21 81.61(8)
C10 Eu1 C21 98.82(9)
C18 Eu1 C21 49.92(8)
C12 Eu1 C21 147.53(8)
C19 Eu1 C21 49.99(8)
C2 Eu1 C21 98.57(8)
C20 Eu1 C21 30.32(8)
C4 Eu1 C21 97.96(8)
C11 Eu1 C17 154.30(9)
C3 Eu1 C17 71.39(9)
C10 Eu1 C17 126.94(9)
C18 Eu1 C17 29.84(9)
C12 Eu1 C17 164.92(8)
C19 Eu1 C17 49.28(9)
C2 Eu1 C17 98.35(9)
C20 Eu1 C17 49.09(8)
C4 Eu1 C17 75.63(8)
C21 Eu1 C17 30.03(8)
C11 Eu1 C9 49.25(8)
C3 Eu1 C9 161.86(9)
C10 Eu1 C9 29.69(8)
C18 Eu1 C9 101.02(8)
C12 Eu1 C9 48.92(8)
C19 Eu1 C9 72.46(8)
C2 Eu1 C9 132.93(9)
C20 Eu1 C9 72.49(8)
C4 Eu1 C9 159.81(8)
C21 Eu1 C9 101.06(8)
C17 Eu1 C9 119.29(8)
C11 Eu1 C1 73.78(9)
C3 Eu1 C1 49.23(8)
C10 Eu1 C1 102.57(9)
C18 Eu1 C1 135.09(8)
C12 Eu1 C1 73.60(8)
C19 Eu1 C1 164.93(9)
C2 Eu1 C1 29.85(8)
C20 Eu1 C1 155.67(8)
C4 Eu1 C1 49.08(8)
C21 Eu1 C1 127.82(8)
C17 Eu1 C1 119.88(9)
C9 Eu1 C1 120.42(8)
C11 Eu1 C13 50.12(8)
C3 Eu1 C13 150.56(8)
C10 Eu1 C13 49.92(8)
C18 Eu1 C13 106.75(8)
C12 Eu1 C13 30.31(7)
C19 Eu1 C13 86.08(8)
C2 Eu1 C13 126.93(8)
C20 Eu1 C13 97.46(7)
C4 Eu1 C13 129.92(8)
C21 Eu1 C13 127.71(7)
C17 Eu1 C13 134.63(8)
C9 Eu1 C13 29.94(8)
C1 Eu1 C13 101.99(8)
C11 Eu1 C5 96.21(8)
C3 Eu1 C5 49.77(8)
C10 Eu1 C5 126.41(8)
C18 Eu1 C5 108.77(8)
C12 Eu1 C5 83.47(8)
C19 Eu1 C5 136.10(8)
C2 Eu1 C5 49.72(8)
C20 Eu1 C5 154.20(8)
C4 Eu1 C5 30.17(8)
C21 Eu1 C5 127.77(8)
C17 Eu1 C5 105.14(8)
C9 Eu1 C5 131.14(8)
C1 Eu1 C5 29.91(8)
C13 Eu1 C5 102.92(7)
C5 Si1 C7 110.22(14)
C5 Si1 C8 111.50(14)
C7 Si1 C8 111.53(16)
C5 Si1 C6 107.95(15)
C7 Si1 C6 108.30(16)
C8 Si1 C6 107.17(18)
C13 Si2 C15 112.54(14)
C13 Si2 C14 108.69(15)
C15 Si2 C14 107.30(19)
C13 Si2 C16 109.70(13)
C15 Si2 C16 110.09(16)
C14 Si2 C16 108.40(16)
C22 Si3 C21 111.47(15)
C22 Si3 C23 108.34(17)
C21 Si3 C23 109.41(15)
C22 Si3 C24 110.3(2)
C21 Si3 C24 109.20(15)
C23 Si3 C24 108.07(18)
C2 C1 C5 109.1(3)
C2 C1 Eu1 74.13(14)
C5 C1 Eu1 75.74(14)
C3 C2 C1 107.8(3)
C3 C2 Eu1 74.62(15)
C1 C2 Eu1 76.02(15)
C4 C3 C2 108.2(2)
C4 C3 Eu1 75.65(15)
C2 C3 Eu1 75.41(15)
C3 C4 C5 109.2(2)
C3 C4 Eu1 74.53(15)
C5 C4 Eu1 76.37(14)
C1 C5 C4 105.7(2)
C1 C5 Si1 127.44(19)
C4 C5 Si1 124.7(2)
C1 C5 Eu1 74.35(14)
C4 C5 Eu1 73.45(14)
Si1 C5 Eu1 130.21(12)
C10 C9 C13 109.9(2)
C10 C9 Eu1 73.96(16)
C13 C9 Eu1 75.54(15)
C9 C10 C11 107.7(3)
C9 C10 Eu1 76.35(16)
C11 C10 Eu1 74.39(16)
C12 C11 C10 107.7(2)
C12 C11 Eu1 75.72(15)
C10 C11 Eu1 75.39(16)
C11 C12 C13 109.7(2)
C11 C12 Eu1 74.43(15)
C13 C12 Eu1 76.38(14)
C9 C13 C12 104.9(2)
C9 C13 Si2 126.62(18)
C12 C13 Si2 127.8(2)
C9 C13 Eu1 74.52(15)
C12 C13 Eu1 73.30(14)
Si2 C13 Eu1 123.99(12)
C18 C17 C21 109.1(3)
C18 C17 Eu1 74.11(15)
C21 C17 Eu1 74.80(15)
C17 C18 C19 108.0(3)
C17 C18 Eu1 76.05(15)
C19 C18 Eu1 75.11(15)
C20 C19 C18 107.8(3)
C20 C19 Eu1 75.25(15)
C18 C19 Eu1 74.86(14)
C19 C20 C21 109.3(2)
C19 C20 Eu1 74.97(15)
C21 C20 Eu1 75.35(14)
C17 C21 C20 105.8(2)
C17 C21 Si3 130.1(2)
C20 C21 Si3 123.7(2)
C17 C21 Eu1 75.17(15)
C20 C21 Eu1 74.33(14)
Si3 C21 Eu1 120.89(11)

loop_
_geom_bond_atom_site_label_1
_geom_bond_atom_site_label_2
_geom_bond_distance
Eu1 Cnt1 2.456
Eu1 Cnt2 2.448
Eu1 Cnt3 2.448
Eu1 C11 2.701(3)
Eu1 C3 2.712(3)
Eu1 C10 2.714(3)
Eu1 C18 2.716(2)
Eu1 C12 2.717(3)
Eu1 C19 2.719(3)
Eu1 C2 2.722(3)
Eu1 C20 2.723(3)
Eu1 C4 2.726(3)
Eu1 C21 2.736(2)
Eu1 C17 2.740(3)
Eu1 C9 2.744(3)
Eu1 C1 2.746(2)
Eu1 C13 2.757(3)
Eu1 C5 2.764(2)
Si1 C5 1.855(3)
Si1 C7 1.863(3)
Si1 C8 1.866(3)
Si1 C6 1.870(3)
Si2 C13 1.857(3)
Si2 C15 1.868(3)
Si2 C14 1.869(3)
Si2 C16 1.869(3)
Si3 C22 1.860(3)
Si3 C21 1.862(3)
Si3 C23 1.870(3)
Si3 C24 1.870(4)
C1 C2 1.408(4)
C1 C5 1.422(4)
C2 C3 1.405(4)
C3 C4 1.399(4)
C4 C5 1.429(4)
C9 C10 1.399(4)
C9 C13 1.421(4)
C10 C11 1.411(4)
C11 C12 1.395(4)
C12 C13 1.432(3)
C17 C18 1.405(4)
C17 C21 1.419(4)
C18 C19 1.408(4)
C19 C20 1.398(4)
C20 C21 1.427(4)
